data_7151587
loop_
_publ_author_name
'Hue, Bui T. B.'
'Dijkink, Jan'
'Kuiper, Sanne'
'Larson, Kimberly K.'
'Guziec, Jr, Frank S'
'Goubitz, Kees'
'Fraanje, Jan'
'Schenk, Henk'
'van Maarseveen, Jan H.'
'Hiemstra, Henk'

_publ_section_title
;
 Synthesis of the cyclobutanone core of solanoeclepin A intramolecular
 allene butenolide photocycloaddition.
;
_journal_issue 24
_journal_name_full 'Organic &amp; biomolecular chemistry'
_journal_page_first 4364
_journal_page_last 4366
_journal_paper_doi 10.1039/b311415e
_journal_volume 1
_journal_year 2003
_chemical_formula_sum 'C12 H14 O2'
_chemical_formula_weight 190.24
_space_group_IT_number 2
_symmetry_cell_setting triclinic
_symmetry_space_group_name_Hall '-P 1'
_symmetry_space_group_name_H-M 'P -1'
_cell_angle_alpha 77.964(6)
_cell_angle_beta 75.679(9)
_cell_angle_gamma 80.977(8)
_cell_formula_units_Z 2
_cell_length_a 6.6969(4)
_cell_length_b 7.0489(6)
_cell_length_c 10.9328(7)
_cell_measurement_reflns_used 23
_cell_measurement_temperature 293
_cell_measurement_theta_max 42.88
_cell_measurement_theta_min 40.43
_cell_volume 486.04(6)
_computing_cell_refinement 'local program'
_computing_data_collection 'Enraf-Nonius CAD4 software'
_computing_data_reduction 'xtal ADDREF'
_computing_molecular_graphics PLATON
_computing_publication_material 'xtal BONDLA CIFIO'
_computing_structure_refinement 'xtal CRYLSQ'
_computing_structure_solution CRUNCH
_diffrn_ambient_temperature 293
_diffrn_measurement_device_type 'Enraf-Nonius CAD4'
_diffrn_measurement_method \w/2\q
_diffrn_radiation_type 'Cu K\a'
_diffrn_radiation_wavelength 1.5418
_diffrn_reflns_limit_h_max 8
_diffrn_reflns_limit_h_min -7
_diffrn_reflns_limit_k_max 8
_diffrn_reflns_limit_k_min -8
_diffrn_reflns_limit_l_max 13
_diffrn_reflns_limit_l_min 0
_diffrn_reflns_reduction_process 'perpendicular monochr Lp'
_diffrn_reflns_theta_max 74.73
_diffrn_reflns_theta_min 4.24
_diffrn_standards_decay_% 13
_diffrn_standards_interval_time 60
_diffrn_standards_number 2
_exptl_absorpt_coefficient_mu .698
_exptl_absorpt_correction_type none
_exptl_crystal_density_diffrn 1.3
_exptl_crystal_F_000 204
_exptl_crystal_size_max 0.50
_exptl_crystal_size_mid 0.25
_exptl_crystal_size_min 0.20
_refine_diff_density_max .352
_refine_diff_density_min -.345
_refine_ls_extinction_coef 1470(151)
_refine_ls_extinction_expression 'Eq22 p292 "Cryst. Comp." Munksgaard 1970'
_refine_ls_extinction_method Zachariasen
_refine_ls_goodness_of_fit_all .989
_refine_ls_goodness_of_fit_ref .996
_refine_ls_hydrogen_treatment constr
_refine_ls_matrix_type full
_refine_ls_number_constraints 0
_refine_ls_number_parameters 184
_refine_ls_number_reflns 1806
_refine_ls_number_restraints 14
_refine_ls_R_factor_all .085
_refine_ls_R_factor_gt .079
_refine_ls_shift/su_max .135
_refine_ls_shift/su_mean .01
_refine_ls_structure_factor_coef F
_refine_ls_weighting_details '1/[0.6 + 0.01*(\s(Fobs)^2^) + 0.01/(\s(Fobs))]'
_refine_ls_weighting_scheme calc
_refine_ls_wR_factor_all .104
_refine_ls_wR_factor_ref .099
_reflns_d_resolution_high .799
_reflns_d_resolution_low 10.425
_reflns_limit_h_max 8
_reflns_limit_h_min -7
_reflns_limit_k_max 8
_reflns_limit_k_min -8
_reflns_limit_l_max 13
_reflns_limit_l_min 0
_reflns_number_gt 1806
_reflns_number_total 1999
_reflns_threshold_expression 'Iobs > 2.50 sig(Iobs)'
_cod_data_source_file b311415e.txt
_cod_data_source_block Compound_12
_cod_original_sg_symbol_Hall -p_1
_cod_original_sg_symbol_H-M P_-1
_cod_database_code 7151587

loop_
_symmetry_equiv_pos_as_xyz
+x,+y,+z
-x,-y,-z

loop_
_atom_site_label
_atom_site_fract_x
_atom_site_fract_y
_atom_site_fract_z
_atom_site_U_iso_or_equiv
_atom_site_adp_type
_atom_site_calc_flag
_atom_site_calc_attached_atom
_atom_site_occupancy
_atom_site_disorder_assembly
_atom_site_disorder_group
C1 .3111(6) .3090(5) .7186(3) .028(3) Uani ? ? 1.00000 ? ?
C2 .3550(7) .2853(6) .5795(4) .039(3) Uani ? ? 1.00000 ? ?
C3 .2178(8) .1409(7) .5643(4) .049(4) Uani ? ? 1.00000 ? ?
C4 -.0097(8) .1935(8) .6214(5) .054(4) Uani ? ? 1.00000 ? ?
C5 -.0494(7) .1891(7) .7667(5) .046(4) Uani ? ? 1.00000 ? ?
C6 .0801(6) .3269(5) .7916(4) .032(3) Uani ? ? 1.00000 ? ?
C7 .1815(7) .2677(6) .9136(4) .039(3) Uani ? ? 1.00000 ? ?
C8 .2992(7) .4430(7) .9028(4) .043(4) Uani ? ? 1.00000 ? ?
C9 .3485(6) .4981(6) .7567(4) .036(3) Uani ? ? 1.00000 ? ?
O1 .1761(5) .6401(4) .7245(3) .045(2) Uani ? ? 1.00000 ? ?
C10 .0076(7) .5411(6) .7582(4) .040(3) Uani ? ? 1.00000 ? ?
O2 -.1640(5) .6200(5) .7557(4) .063(3) Uani ? ? 1.00000 ? ?
C11 .3451(6) .1502(6) .8284(4) .034(3) Uani ? ? 1.00000 ? ?
C12 .4497(8) -.0279(7) .8421(5) .053(4) Uani ? ? 1.00000 ? ?
H21 .298(10) .412(5) .532(6) .11(2) Uiso ? ? 1.00000 ? ?
H22 .508(2) .244(7) .558(5) .056(14) Uiso ? ? 1.00000 ? ?
H31 .246(7) .153(7) .4690(11) .057(14) Uiso ? ? 1.00000 ? ?
H32 .262(11) .009(5) .611(6) .13(3) Uiso ? ? 1.00000 ? ?
H41 -.044(8) .334(3) .586(5) .070(17) Uiso ? ? 1.00000 ? ?
H42 -.080(8) .078(5) .623(5) .070(16) Uiso ? ? 1.00000 ? ?
H51 -.203(2) .203(7) .799(5) .058(15) Uiso ? ? 1.00000 ? ?
H52 -.033(9) .059(4) .822(5) .09(2) Uiso ? ? 1.00000 ? ?
H7 .084(6) .205(6) .991(3) .050(13) Uiso ? ? 1.00000 ? ?
H81 .199(7) .559(6) .923(6) .09(2) Uiso ? ? 1.00000 ? ?
H82 .421(5) .414(7) .945(4) .052(13) Uiso ? ? 1.00000 ? ?
H9 .473(4) .567(5) .710(3) .026(10) Uiso ? ? 1.00000 ? ?
H121 .474(8) -.118(6) .923(3) .073(17) Uiso ? ? 1.00000 ? ?
H122 .519(13) -.064(14) .756(4) .18(4) Uiso ? ? 1.00000 ? ?

loop_
_atom_site_aniso_label
_atom_site_aniso_U_11
_atom_site_aniso_U_22
_atom_site_aniso_U_33
_atom_site_aniso_U_12
_atom_site_aniso_U_13
_atom_site_aniso_U_23
C1 .0308(18) .0296(18) .0272(18) -.0035(14) -.0048(14) -.0120(14)
C2 .047(2) .041(2) .028(2) -.0050(19) -.0010(17) -.0152(17)
C3 .072(3) .045(3) .037(2) -.008(2) -.013(2) -.022(2)
C4 .063(3) .054(3) .058(3) -.018(2) -.029(3) -.014(2)
C5 .038(2) .047(3) .055(3) -.014(2) -.006(2) -.011(2)
C6 .032(2) .031(2) .032(2) -.0013(15) -.0021(15) -.0098(16)
C7 .050(2) .040(2) .026(2) -.0021(19) -.0047(17) -.0085(17)
C8 .056(3) .044(2) .040(2) .005(2) -.021(2) -.023(2)
C9 .040(2) .033(2) .042(2) -.0045(16) -.0129(18) -.0136(17)
O1 .059(2) .0271(15) .0525(18) .0007(13) -.0160(15) -.0125(13)
C10 .042(2) .039(2) .039(2) .0067(18) -.0093(18) -.0164(18)
O2 .054(2) .064(2) .074(2) .0241(17) -.0246(18) -.0267(19)
C11 .038(2) .034(2) .036(2) .0034(16) -.0159(17) -.0124(16)
C12 .063(3) .037(2) .063(3) .013(2) -.029(3) -.016(2)

loop_
_atom_type_symbol
_atom_type_description
_atom_type_oxidation_number
_atom_type_number_in_cell
_atom_type_scat_dispersion_real
_atom_type_scat_dispersion_imag
_atom_type_scat_source
C ? 0 24 .017 .009 'Int Tables Vol IV Tables 2.2B and 2.3.1'
H ? 0 28 0 0 'Int Tables Vol IV Tables 2.2B and 2.3.1'
O ? 0 4 .047 .032 'Int Tables Vol IV Tables 2.2B and 2.3.1'

loop_
_diffrn_attenuator_code
_diffrn_attenuator_scale
? ?

loop_
_geom_angle_atom_site_label_1
_geom_angle_atom_site_label_2
_geom_angle_atom_site_label_3
_geom_angle_site_symmetry_1
_geom_angle_site_symmetry_2
_geom_angle_site_symmetry_3
_geom_angle
_geom_angle_publ_flag
C11 C1 C2 . . . 125.4(3) ?
C11 C1 C9 . . . 104.9(3) ?
C11 C1 C6 . . . 85.8(3) ?
C2 C1 C9 . . . 121.6(3) ?
C2 C1 C6 . . . 117.0(4) ?
C9 C1 C6 . . . 92.0(3) ?
H22 C2 H21 . . . 119(4) ?
H22 C2 C1 . . . 104(3) ?
H22 C2 C3 . . . 115(3) ?
H21 C2 C1 . . . 106(3) ?
H21 C2 C3 . . . 102(4) ?
C1 C2 C3 . . . 110.0(3) ?
H31 C3 H32 . . . 115(5) ?
H31 C3 C4 . . . 112(3) ?
H31 C3 C2 . . . 102(3) ?
H32 C3 C4 . . . 108(4) ?
H32 C3 C2 . . . 108(5) ?
C4 C3 C2 . . . 112.4(4) ?
H41 C4 H42 . . . 130(4) ?
H41 C4 C3 . . . 107(3) ?
H41 C4 C5 . . . 104(3) ?
H42 C4 C3 . . . 106(3) ?
H42 C4 C5 . . . 99(3) ?
C3 C4 C5 . . . 111.5(5) ?
H51 C5 H52 . . . 93(4) ?
H51 C5 C6 . . . 121(3) ?
H51 C5 C4 . . . 106(3) ?
H52 C5 C6 . . . 111(4) ?
H52 C5 C4 . . . 117(3) ?
C6 C5 C4 . . . 109.4(4) ?
C5 C6 C10 . . . 115.6(4) ?
C5 C6 C1 . . . 114.9(3) ?
C5 C6 C7 . . . 119.3(3) ?
C10 C6 C1 . . . 103.8(3) ?
C10 C6 C7 . . . 115.2(4) ?
C1 C6 C7 . . . 82.2(3) ?
H7 C7 C11 . . . 122(2) ?
H7 C7 C8 . . . 127(3) ?
H7 C7 C6 . . . 112(2) ?
C11 C7 C8 . . . 99.3(3) ?
C11 C7 C6 . . . 83.9(3) ?
C8 C7 C6 . . . 102.7(3) ?
H81 C8 H82 . . . 117(5) ?
H81 C8 C9 . . . 99(3) ?
H81 C8 C7 . . . 110(3) ?
H82 C8 C9 . . . 117(2) ?
H82 C8 C7 . . . 115(3) ?
C9 C8 C7 . . . 97.3(4) ?
H9 C9 O1 . . . 102.8(17) ?
H9 C9 C8 . . . 121(2) ?
H9 C9 C1 . . . 121(2) ?
O1 C9 C8 . . . 106.0(3) ?
O1 C9 C1 . . . 103.9(4) ?
C8 C9 C1 . . . 101.1(3) ?
C10 O1 C9 . . . 105.9(3) ?
O2 C10 O1 . . . 122.6(4) ?
O2 C10 C6 . . . 129.4(4) ?
O1 C10 C6 . . . 107.9(3) ?
C12 C11 C1 . . . 136.2(4) ?
C12 C11 C7 . . . 136.2(4) ?
C1 C11 C7 . . . 87.0(3) ?
H122 C12 H121 . . . 120(5) ?
H122 C12 C11 . . . 111(5) ?
H121 C12 C11 . . . 129(2) ?

loop_
_geom_bond_atom_site_label_1
_geom_bond_atom_site_label_2
_geom_bond_site_symmetry_1
_geom_bond_site_symmetry_2
_geom_bond_distance
_geom_bond_publ_flag
C1 C11 . . 1.497(5) ?
C1 C2 . . 1.515(6) ?
C1 C9 . . 1.550(6) ?
C1 C6 . . 1.555(5) ?
C2 H22 . . 1.002(17) ?
C2 H21 . . 1.00(5) ?
C2 C3 . . 1.532(8) ?
C3 H31 . . 1.000(14) ?
C3 H32 . . 1.00(4) ?
C3 C4 . . 1.516(7) ?
C4 H41 . . 1.00(2) ?
C4 H42 . . 1.00(5) ?
C4 C5 . . 1.538(8) ?
C5 H51 . . .997(14) ?
C5 H52 . . 1.00(3) ?
C5 C6 . . 1.503(7) ?
C6 C10 . . 1.509(5) ?
C6 C7 . . 1.594(6) ?
C7 H7 . . 1.00(3) ?
C7 C11 . . 1.512(5) ?
C7 C8 . . 1.537(7) ?
C8 H81 . . 1.00(4) ?
C8 H82 . . 1.00(4) ?
C8 C9 . . 1.527(6) ?
C9 H9 . . 1.00(3) ?
C9 O1 . . 1.467(5) ?
O1 C10 . . 1.353(6) ?
C10 O2 . . 1.200(6) ?
C11 C12 . . 1.337(6) ?
C12 H122 . . 1.00(6) ?
C12 H121 . . 1.00(4) ?

loop_
_geom_contact_atom_site_label_1
_geom_contact_atom_site_label_2
_geom_contact_distance
_geom_contact_site_symmetry_1
_geom_contact_site_symmetry_2
_geom_contact_publ_flag
H51 H52 1.44(6) . . ?
H31 H32 1.69(7) . . ?
H81 H82 1.70(6) . . ?
H21 H22 1.73(6) . . ?
H121 H122 1.74(6) . . ?
H41 H42 1.81(4) . . ?
C11 H122 1.94(8) . . ?
O1 H9 1.95(2) . . ?
C9 H81 1.95(6) . . ?
C5 H42 1.96(6) . . ?
C2 H31 1.99(5) . . ?
C3 H21 2.00(4) . . ?
C1 H22 2.01(4) . . ?
C5 H41 2.02(5) . . ?
C3 H42 2.03(5) . . ?
C1 H21 2.04(6) . . ?
C3 H41 2.04(4) . . ?
C4 H51 2.05(4) . . ?
C4 H32 2.06(6) . . ?
C1 C7 2.070(5) . . ?
C2 H32 2.07(5) . . ?
C6 C11 2.077(5) . . ?
C6 H52 2.08(4) . . ?
C7 H81 2.10(4) . . ?
C4 H31 2.10(3) . . ?
C11 H121 2.12(4) . . ?
C3 H22 2.16(3) . . ?
C7 H82 2.16(4) . . ?
O1 H81 2.17(6) . . ?
C9 H82 2.17(4) . . ?
C6 H7 2.17(3) . . ?
C4 H52 2.18(5) . . ?
H21 H31 2.18(7) . . ?
C6 H51 2.19(3) . . ?
H42 H51 2.20(7) . . ?
C8 H9 2.21(3) . . ?
C11 H7 2.21(3) . . ?
C1 H9 2.23(4) . . ?
C6 C9 2.232(6) . . ?
H32 H42 2.24(9) . . ?
O1 O2 2.241(5) . . ?
H42 H52 2.25(8) . . ?
C9 C10 2.252(6) . . ?
C8 H7 2.28(4) . . ?
C7 C9 2.299(5) . . ?
C6 O1 2.316(5) . . ?
C8 C11 2.323(7) . . ?
H21 H41 2.34(8) . . ?
H41 H51 2.36(6) . . ?
C1 O1 2.375(4) . . ?
C1 C8 2.376(7) . . ?
H31 H41 2.39(6) . . ?
C8 O1 2.391(5) . . ?
H82 H82 2.39(7) . '2 667' ?
H82 H121 2.39(6) . '2 657' ?
H22 H32 2.40(7) . . ?
C1 C10 2.411(5) . . ?
C9 C11 2.416(5) . . ?
H22 H31 2.43(6) . . ?
C6 C8 2.445(7) . . ?
C6 O2 2.452(5) . . ?
H7 H81 2.45(6) . '2 567' ?
H52 H7 2.46(5) . '2 557' ?
H31 H42 2.46(6) . . ?
C4 C6 2.483(8) . . ?
C10 H81 2.49(7) . . ?
C1 C3 2.495(7) . . ?
C3 C5 2.525(6) . . ?
H82 H9 2.53(5) . . ?
C2 C4 2.532(8) . . ?
C5 C10 2.548(7) . . ?
H32 H122 2.55(11) . . ?
C6 H41 2.57(6) . . ?
C1 C5 2.578(6) . . ?
H81 H9 2.58(6) . . ?
H31 H42 2.59(7) . '2 556' ?
H52 H7 2.61(7) . . ?
C2 C6 2.618(5) . . ?
C7 C10 2.620(6) . . ?
C2 H41 2.62(6) . . ?
H7 H81 2.62(6) . . ?
C1 C12 2.630(6) . . ?
C11 H82 2.63(5) . . ?
H21 H41 2.63(7) . '2 566' ?
C4 H21 2.64(6) . . ?
C7 C12 2.644(6) . . ?
C5 C7 2.673(8) . . ?
C2 C9 2.675(7) . . ?
C5 H32 2.68(6) . . ?
C2 C11 2.677(6) . . ?
H32 H52 2.68(8) . . ?
C7 H52 2.69(6) . . ?
O2 H9 2.70(3) . '1 455' ?
H21 H9 2.70(6) . '2 666' ?
C6 H81 2.71(6) . . ?
H31 H122 2.71(6) . '2 656' ?
H121 H121 2.71(7) . '2 657' ?
H41 H41 2.72(4) . '2 566' ?
C1 H32 2.72(6) . . ?
O1 H32 2.72(4) . '1 565' ?
C11 H52 2.73(6) . . ?
C10 H41 2.73(5) . . ?
C8 C10 2.727(7) . . ?
H22 H122 2.74(8) . . ?
C9 H21 2.76(7) . . ?
O2 H31 2.77(3) . '2 566' ?
H7 H82 2.77(6) . . ?
C1 H122 2.78(9) . . ?
O1 H21 2.80(6) . . ?
H21 H22 2.81(6) . '2 666' ?
H21 H32 2.82(5) . . ?
O2 H122 2.82(9) . '1 465' ?
H9 H122 2.83(11) . '1 565' ?
C5 H7 2.83(4) . . ?
H32 H41 2.84(7) . . ?
C6 H21 2.84(6) . . ?
C5 C11 2.844(7) . . ?
H22 H32 2.85(7) . '2 656' ?
C10 H51 2.86(5) . . ?
C11 H22 2.86(4) . . ?
C3 H52 2.89(5) . . ?
H41 H52 2.90(6) . . ?
C1 C4 2.906(8) . . ?
H81 H81 2.91(6) . '2 567' ?
O2 H41 2.91(4) . . ?
O2 H51 2.92(5) . . ?
C3 C6 2.931(6) . . ?
C12 H51 2.93(4) . '1 655' ?
H42 H122 2.94(10) . '1 455' ?
H22 H9 2.94(6) . '2 666' ?
C10 H21 2.96(6) . . ?
C11 H32 2.96(8) . . ?
H21 H9 2.96(8) . . ?
C2 H9 2.97(4) . . ?
C7 H81 2.97(5) . '2 567' ?
C1 H52 2.97(5) . . ?
C1 H7 2.98(3) . . ?
C7 O1 2.985(5) . . ?
C9 H22 2.99(5) . . ?
H51 H82 2.99(5) . '1 455' ?
C5 O2 2.998(6) . . ?
H31 H9 3.00(5) . '2 666' ?
C1 H82 3.01(5) . . ?
H42 H42 3.01(8) . '2 556' ?
C1 H81 3.01(6) . . ?
H21 H21 3.02(9) . '2 666' ?
H51 H122 3.02(11) . '1 455' ?
H22 H42 3.02(6) . '1 655' ?
H22 H9 3.03(7) . . ?
C12 H7 3.04(3) . . ?
C11 H51 3.04(2) . '1 655' ?
C12 H32 3.04(8) . . ?
C2 C5 3.039(6) . . ?
C2 H122 3.04(7) . . ?
C1 H41 3.04(6) . . ?
H22 H31 3.05(6) . '2 656' ?
C10 H9 3.06(3) . . ?
C7 H121 3.09(5) . . ?
C2 H9 3.11(3) . '2 666' ?
C11 H9 3.11(3) . . ?
C8 H121 3.12(4) . '2 657' ?
H51 H121 3.13(5) . '2 557' ?
C12 H121 3.14(5) . '2 657' ?
H81 H121 3.15(8) . '1 565' ?
C4 C10 3.156(8) . . ?
C2 O1 3.159(5) . . ?
C10 H7 3.17(3) . . ?
H51 H7 3.18(6) . . ?
C3 H42 3.18(6) . '2 556' ?
C7 H121 3.18(5) . '2 657' ?
C8 H82 3.19(5) . '2 667' ?
C6 H9 3.19(3) . . ?
C11 H81 3.19(5) . . ?
C6 H32 3.19(6) . . ?
C11 H121 3.19(5) . '2 657' ?
H7 H7 3.22(6) . '2 557' ?
C7 H9 3.22(3) . . ?
C3 C11 3.222(7) . . ?
C2 C10 3.223(6) . . ?
H7 H121 3.23(6) . . ?
H51 H121 3.23(6) . '1 455' ?
O2 H121 3.23(4) . '1 465' ?
H51 H9 3.24(5) . '1 455' ?
C3 H122 3.24(7) . . ?
C2 H21 3.24(6) . '2 666' ?
C12 H52 3.24(6) . . ?
C6 H42 3.25(6) . . ?
O1 H82 3.25(4) . . ?
C12 H22 3.26(4) . . ?
H7 H121 3.26(7) . '2 657' ?
C7 H51 3.26(4) . . ?
H22 H41 3.26(6) . '1 655' ?
C9 H7 3.26(3) . . ?
H81 H82 3.27(7) . '2 667' ?
H31 H32 3.28(8) . '2 656' ?
O2 H82 3.28(4) . '2 567' ?
C1 H31 3.29(4) . . ?
C6 C12 3.294(6) . . ?
H32 H42 3.29(10) . '2 556' ?
H32 H9 3.30(5) . '1 545' ?
O1 H22 3.31(4) . '2 666' ?
C5 H21 3.31(5) . . ?
O2 H81 3.31(6) . . ?
O2 H42 3.32(4) . '1 565' ?
O1 H52 3.33(4) . '1 565' ?
H82 H121 3.33(7) . '1 565' ?
C6 H82 3.34(5) . . ?
C7 H52 3.34(4) . '2 557' ?
C12 H82 3.34(4) . '2 657' ?
C2 H42 3.35(5) . . ?
C3 H51 3.35(3) . . ?
C3 H22 3.36(4) . '2 656' ?
O2 H82 3.36(3) . '1 455' ?
C10 C11 3.363(5) . . ?
C10 H52 3.37(3) . . ?
C2 C12 3.368(7) . . ?
C10 H81 3.38(6) . '2 567' ?
O2 C12 3.391(6) . '1 465' ?
O1 H42 3.40(4) . '1 565' ?
C6 H22 3.40(3) . . ?
C6 H81 3.40(6) . '2 567' ?
C5 H31 3.40(2) . . ?
C8 H81 3.40(5) . '2 567' ?
C9 O2 3.407(6) . . ?
C7 H122 3.41(8) . . ?
C5 H7 3.41(3) . '2 557' ?
H51 H7 3.41(6) . '2 557' ?
C4 H22 3.42(3) . '1 455' ?
C4 H22 3.423(19) . . ?
C12 H9 3.43(4) . '1 545' ?
O2 H81 3.43(6) . '2 567' ?
C8 H7 3.44(4) . '2 567' ?
C11 H21 3.44(6) . . ?
C12 H81 3.44(4) . '1 545' ?
O2 H7 3.44(4) . '2 567' ?
C9 H51 3.45(3) . '1 655' ?
C9 H21 3.45(6) . '2 666' ?
C9 H122 3.45(10) . '1 565' ?
O1 H122 3.46(10) . '1 565' ?
C10 H7 3.46(4) . '2 567' ?
C8 C12 3.466(7) . . ?
O1 H7 3.47(3) . '2 567' ?
H41 H9 3.48(5) . '1 455' ?
C4 H42 3.49(5) . '2 556' ?
C12 H82 3.49(5) . . ?
C1 H51 3.50(2) . . ?
H32 H32 3.50(9) . '2 656' ?
C9 O2 3.501(6) . '1 655' ?
C4 H21 3.50(5) . '2 566' ?
O1 C11 3.503(5) . . ?
C1 H51 3.50(3) . '1 655' ?
C2 H22 3.51(4) . '2 666' ?
C4 O2 3.518(7) . . ?
C9 H22 3.52(4) . '2 666' ?
H52 H122 3.52(12) . '1 455' ?
C10 H31 3.52(4) . '2 566' ?
C8 H51 3.53(3) . '1 655' ?
H32 H51 3.53(7) . . ?
C2 H52 3.53(5) . . ?
C2 C7 3.530(6) . . ?
C4 H31 3.53(5) . '2 556' ?
C12 H42 3.53(5) . '1 655' ?
O2 H21 3.54(7) . '2 566' ?
H9 H121 3.54(6) . '1 565' ?
C8 H121 3.54(5) . '1 565' ?
C1 H121 3.55(4) . . ?
H21 H42 3.55(7) . . ?
O1 H41 3.55(5) . . ?
H52 H121 3.55(8) . '1 455' ?
C1 O2 3.555(5) . . ?
C12 H52 3.56(6) . '1 655' ?
H22 H22 3.56(6) . '2 666' ?
H52 H121 3.56(6) . '2 557' ?
C8 O2 3.566(6) . '2 567' ?
C2 H32 3.57(6) . '2 656' ?
H22 H51 3.57(6) . '1 655' ?
H81 H122 3.58(10) . '1 565' ?
H52 H122 3.59(10) . . ?
C7 O2 3.589(6) . . ?
C2 H41 3.59(4) . '2 566' ?
H22 H41 3.60(6) . . ?
O2 H52 3.60(5) . '1 565' ?
C4 C11 3.606(8) . . ?
O2 H41 3.61(5) . '2 566' ?
C3 O1 3.618(5) . '1 545' ?
C3 H122 3.62(5) . '2 656' ?
C5 O1 3.626(6) . . ?
C9 C12 3.628(6) . . ?
C4 H41 3.63(3) . '2 566' ?
C3 O2 3.632(6) . '2 566' ?
C10 H41 3.64(5) . '2 566' ?
H31 H41 3.64(5) . '2 566' ?
C3 H9 3.64(3) . '2 666' ?
C9 H32 3.64(4) . '1 565' ?
C3 C12 3.647(8) . . ?
C3 H32 3.65(7) . '2 656' ?
C5 H122 3.66(10) . '1 455' ?
C5 C12 3.665(7) . . ?
C5 C9 3.665(7) . . ?
O1 H41 3.67(6) . '2 566' ?
C6 H122 3.71(8) . . ?
C12 H31 3.71(3) . '2 656' ?
C4 H122 3.71(9) . '1 455' ?
C10 H9 3.72(3) . '1 455' ?
C11 H51 3.72(2) . . ?
C10 H82 3.72(4) . . ?
C2 C2 3.733(6) . '2 666' ?
C5 C12 3.740(8) . '1 455' ?
C1 H42 3.74(6) . . ?
O2 H21 3.75(5) . . ?
C1 H21 3.75(5) . '2 666' ?
C8 O2 3.766(6) . . ?
O1 H22 3.77(4) . . ?
C3 C10 3.769(7) . . ?
O1 H7 3.77(3) . . ?
C10 H42 3.77(3) . '1 565' ?
O1 C12 3.775(7) . '1 565' ?
C8 C10 3.781(6) . '2 567' ?
C12 C12 3.784(9) . '2 657' ?
C2 H31 3.79(5) . '2 656' ?
C10 H82 3.79(4) . '2 567' ?
C10 H52 3.81(4) . '1 565' ?
C10 H32 3.82(5) . '1 565' ?
C6 H31 3.82(3) . . ?
C3 H31 3.83(5) . '2 656' ?
C7 O2 3.830(6) . '2 567' ?
C2 C8 3.837(7) . . ?
C8 O2 3.844(6) . '1 655' ?
C2 C9 3.845(5) . '2 666' ?
C5 H121 3.85(4) . '2 557' ?
C9 C12 3.850(7) . '1 565' ?
C3 H41 3.85(3) . '2 566' ?
C9 H121 3.85(5) . '1 565' ?
C7 H7 3.85(4) . '2 557' ?
C12 H7 3.86(4) . '2 557' ?
C8 H122 3.86(9) . '1 565' ?
O1 H31 3.87(4) . '2 566' ?
O2 H52 3.87(3) . . ?
C7 C8 3.873(6) . '2 567' ?
C5 H82 3.87(3) . '1 455' ?
C5 C8 3.874(8) . . ?
C4 C7 3.879(8) . . ?
C12 H82 3.88(5) . '1 545' ?
C12 H51 3.88(4) . '2 557' ?
C5 H22 3.89(2) . . ?
C8 C12 3.896(7) . '1 565' ?
C12 H7 3.91(4) . '2 657' ?
C5 H9 3.91(3) . '1 455' ?
C3 C9 3.917(8) . . ?
C8 H121 3.92(4) . . ?
O2 H7 3.92(3) . . ?
C4 O1 3.920(6) . '1 545' ?
C5 H122 3.93(8) . . ?
C7 C10 3.941(6) . '2 567' ?
O1 H21 3.94(6) . '2 666' ?
C2 H42 3.95(5) . '1 655' ?
C10 H122 3.95(8) . '1 465' ?
C9 H122 3.95(9) . . ?
C2 H51 3.96(2) . . ?
C11 H42 3.96(5) . '1 655' ?
C5 H121 3.96(5) . '1 455' ?
C9 H31 3.97(4) . '2 666' ?
C4 H32 3.97(8) . '2 556' ?
C11 H52 3.98(5) . '2 557' ?
C2 O1 3.976(5) . '2 666' ?
C11 H7 3.98(4) . '2 557' ?
C7 H22 3.98(4) . . ?
C7 H51 3.983(13) . '1 655' ?
C7 H32 3.98(7) . . ?
C5 C11 3.987(6) . '1 455' ?
C7 H21 3.99(6) . . ?
C5 H81 3.99(6) . '2 567' ?
C4 O2 3.991(6) . '2 566' ?
C1 H22 4.00(4) . '2 666' ?
C9 H41 4.00(6) . . ?
C5 O1 4.004(6) . '1 545' ?
C3 C4 4.006(9) . '2 556' ?
C12 H52 4.01(5) . '2 557' ?
C4 O1 4.017(7) . . ?
C7 C12 4.020(7) . '2 657' ?
C6 H121 4.03(5) . . ?
C10 H42 4.03(5) . . ?
C3 C7 4.041(7) . . ?
C11 C12 4.048(8) . '2 657' ?
C3 C3 4.048(7) . '2 656' ?
C8 C12 4.066(7) . '2 657' ?
C2 O2 4.067(6) . '2 566' ?
C8 C8 4.076(8) . '2 667' ?
C8 C8 4.088(6) . '2 567' ?
C2 C3 4.090(6) . '2 656' ?
C4 O1 4.092(7) . '2 566' ?
C6 C8 4.125(6) . '2 567' ?
C4 C12 4.152(7) . '1 455' ?
C4 C4 4.153(9) . '2 556' ?
C4 C9 4.153(8) . . ?
C2 O2 4.167(5) . . ?
C4 C10 4.180(7) . '2 566' ?
C3 O1 4.189(6) . . ?
C4 O2 4.201(7) . '1 545' ?
C7 O1 4.208(5) . '2 567' ?
C5 O2 4.232(7) . '1 545' ?
C7 C7 4.245(6) . '2 567' ?
C3 C10 4.245(7) . '2 566' ?
C5 C7 4.248(6) . '2 557' ?
C1 C2 4.280(5) . '2 666' ?
C4 C12 4.280(8) . . ?
C5 C9 4.287(6) . '1 455' ?
C2 C4 4.325(8) . '1 655' ?
O1 C11 4.372(6) . '1 565' ?
C1 C5 4.373(6) . '1 655' ?
C4 C11 4.379(6) . '1 455' ?
C1 C4 4.392(6) . '1 655' ?
C3 C3 4.410(9) . '2 556' ?

loop_
_geom_hbond_atom_site_label_D
_geom_hbond_atom_site_label_H
_geom_hbond_atom_site_label_A
_geom_hbond_site_symmetry_D
_geom_hbond_site_symmetry_H
_geom_hbond_site_symmetry_A
_geom_hbond_distance_DH
_geom_hbond_distance_HA
_geom_hbond_distance_DA
_geom_hbond_angle_DHA
_geom_hbond_publ_flag
? ? ? ? ? ? ? ? ? ? ?

loop_
_geom_torsion_atom_site_label_1
_geom_torsion_atom_site_label_2
_geom_torsion_atom_site_label_3
_geom_torsion_atom_site_label_4
_geom_torsion_site_symmetry_1
_geom_torsion_site_symmetry_2
_geom_torsion_site_symmetry_3
_geom_torsion_site_symmetry_4
_geom_torsion
_geom_torsion_publ_flag
C6 C1 C2 C3 . . . . -42.7(5) ?
C6 C1 C2 H21 . . . . 67(4) ?
C6 C1 C2 H22 . . . . -167(3) ?
C9 C1 C2 C3 . . . . -153.7(4) ?
C9 C1 C2 H21 . . . . -44(4) ?
C9 C1 C2 H22 . . . . 82(3) ?
C11 C1 C2 C3 . . . . 62.5(5) ?
C11 C1 C2 H21 . . . . 172(4) ?
C11 C1 C2 H22 . . . . -61(3) ?
C2 C1 C6 C5 . . . . 42.4(5) ?
C2 C1 C6 C7 . . . . 161.1(3) ?
C2 C1 C6 C10 . . . . -84.8(4) ?
C9 C1 C6 C5 . . . . 169.7(3) ?
C9 C1 C6 C7 . . . . -71.6(3) ?
C9 C1 C6 C10 . . . . 42.5(4) ?
C11 C1 C6 C5 . . . . -85.5(4) ?
C11 C1 C6 C7 . . . . 33.2(3) ?
C11 C1 C6 C10 . . . . 147.3(4) ?
C2 C1 C9 C8 . . . . -175.7(4) ?
C2 C1 C9 O1 . . . . 74.6(4) ?
C2 C1 C9 H9 . . . . -40(2) ?
C6 C1 C9 C8 . . . . 60.7(3) ?
C6 C1 C9 O1 . . . . -49.1(3) ?
C6 C1 C9 H9 . . . . -163(2) ?
C11 C1 C9 C8 . . . . -25.5(4) ?
C11 C1 C9 O1 . . . . -135.2(3) ?
C11 C1 C9 H9 . . . . 110(2) ?
C2 C1 C11 C7 . . . . -155.4(4) ?
C2 C1 C11 C12 . . . . 16.0(8) ?
C6 C1 C11 C7 . . . . -34.9(3) ?
C6 C1 C11 C12 . . . . 136.4(6) ?
C9 C1 C11 C7 . . . . 56.0(3) ?
C9 C1 C11 C12 . . . . -132.7(6) ?
C1 C2 C3 C4 . . . . 52.3(5) ?
C1 C2 C3 H31 . . . . 172(3) ?
C1 C2 C3 H32 . . . . -66(4) ?
H21 C2 C3 C4 . . . . -60(3) ?
H21 C2 C3 H31 . . . . 60(4) ?
H21 C2 C3 H32 . . . . -179(5) ?
H22 C2 C3 C4 . . . . 169(3) ?
H22 C2 C3 H31 . . . . -71(4) ?
H22 C2 C3 H32 . . . . 50(5) ?
C2 C3 C4 C5 . . . . -61.8(5) ?
C2 C3 C4 H41 . . . . 51(3) ?
C2 C3 C4 H42 . . . . -168(3) ?
H31 C3 C4 C5 . . . . -176(3) ?
H31 C3 C4 H41 . . . . -63(5) ?
H31 C3 C4 H42 . . . . 78(5) ?
H32 C3 C4 C5 . . . . 57(5) ?
H32 C3 C4 H41 . . . . 169(6) ?
H32 C3 C4 H42 . . . . -50(6) ?
C3 C4 C5 C6 . . . . 57.5(5) ?
C3 C4 C5 H51 . . . . -171(3) ?
C3 C4 C5 H52 . . . . -69(4) ?
H41 C4 C5 C6 . . . . -57(3) ?
H41 C4 C5 H51 . . . . 75(5) ?
H41 C4 C5 H52 . . . . 176(5) ?
H42 C4 C5 C6 . . . . 168(3) ?
H42 C4 C5 H51 . . . . -60(4) ?
H42 C4 C5 H52 . . . . 42(5) ?
C4 C5 C6 C1 . . . . -47.2(5) ?
C4 C5 C6 C7 . . . . -142.4(4) ?
C4 C5 C6 C10 . . . . 73.7(4) ?
H51 C5 C6 C1 . . . . -171(3) ?
H51 C5 C6 C7 . . . . 94(3) ?
H51 C5 C6 C10 . . . . -50(3) ?
H52 C5 C6 C1 . . . . 83(3) ?
H52 C5 C6 C7 . . . . -12(3) ?
H52 C5 C6 C10 . . . . -156(3) ?
C1 C6 C7 C8 . . . . 65.2(3) ?
C1 C6 C7 C11 . . . . -32.9(3) ?
C1 C6 C7 H7 . . . . -155(3) ?
C5 C6 C7 C8 . . . . 179.5(3) ?
C5 C6 C7 C11 . . . . 81.3(4) ?
C5 C6 C7 H7 . . . . -41(3) ?
C10 C6 C7 C8 . . . . -36.4(4) ?
C10 C6 C7 C11 . . . . -134.6(3) ?
C10 C6 C7 H7 . . . . 103(3) ?
C1 C6 C10 O1 . . . . -23.4(5) ?
C1 C6 C10 O2 . . . . 154.3(5) ?
C5 C6 C10 O1 . . . . -150.2(4) ?
C5 C6 C10 O2 . . . . 27.6(7) ?
C7 C6 C10 O1 . . . . 64.4(4) ?
C7 C6 C10 O2 . . . . -117.9(6) ?
C6 C7 C8 C9 . . . . -30.6(4) ?
C6 C7 C8 H81 . . . . 72(4) ?
C6 C7 C8 H82 . . . . -154(3) ?
C11 C7 C8 C9 . . . . 55.2(4) ?
C11 C7 C8 H81 . . . . 157(4) ?
C11 C7 C8 H82 . . . . -69(3) ?
H7 C7 C8 C9 . . . . -161(3) ?
H7 C7 C8 H81 . . . . -59(5) ?
H7 C7 C8 H82 . . . . 75(4) ?
C6 C7 C11 C1 . . . . 34.1(3) ?
C6 C7 C11 C12 . . . . -137.3(7) ?
C8 C7 C11 C1 . . . . -67.8(4) ?
C8 C7 C11 C12 . . . . 120.8(7) ?
H7 C7 C11 C1 . . . . 146(3) ?
H7 C7 C11 C12 . . . . -25(3) ?
C7 C8 C9 C1 . . . . -17.0(4) ?
C7 C8 C9 O1 . . . . 91.1(4) ?
C7 C8 C9 H9 . . . . -153(2) ?
H81 C8 C9 C1 . . . . -129(3) ?
H81 C8 C9 O1 . . . . -20(3) ?
H81 C8 C9 H9 . . . . 95(4) ?
H82 C8 C9 C1 . . . . 106(3) ?
H82 C8 C9 O1 . . . . -146(3) ?
H82 C8 C9 H9 . . . . -30(4) ?
C1 C9 O1 C10 . . . . 39.4(4) ?
C8 C9 O1 C10 . . . . -66.7(5) ?
H9 C9 O1 C10 . . . . 166(2) ?
C9 O1 C10 C6 . . . . -9.5(5) ?
C9 O1 C10 O2 . . . . 172.6(5) ?
C1 C11 C12 H121 . . . . 173(4) ?
C1 C11 C12 H122 . . . . -2(6) ?
C7 C11 C12 H121 . . . . -20(4) ?
C7 C11 C12 H122 . . . . 165(6) ?
